data_4077747
loop_
_publ_author_name
'Evans, William J.'
'Johnston, Matthew A.'
'Greci, Michael A.'
'Ziller, Joseph W.'

_publ_section_title
;
 Synthesis, Structure, and Reactivity of Unsolvated Triple-Decked Bent
 Metallocenes of Divalent Europium and Ytterbium
;
_journal_issue 8
_journal_name_full Organometallics
_journal_page_first 1460
_journal_paper_doi 10.1021/om980762r
_journal_volume 18
_journal_year 1999
_chemical_formula_sum 'C28 H38 Yb2'
_chemical_formula_weight 720.66
_chemical_name_systematic
; 
 ? 
;
_space_group_IT_number 2
_symmetry_cell_setting triclinic
_symmetry_space_group_name_Hall '-P 1'
_symmetry_space_group_name_H-M 'P -1'
_atom_sites_solution_hydrogens geom
_atom_sites_solution_primary direct
_atom_sites_solution_secondary difmap
_audit_creation_method SHELXTL
_cell_angle_alpha 114.772(7)
_cell_angle_beta 93.948(11)
_cell_angle_gamma 90.803(14)
_cell_formula_units_Z 4
_cell_length_a 13.338(2)
_cell_length_b 13.549(2)
_cell_length_c 15.815(2)
_cell_measurement_reflns_used 27
_cell_measurement_temperature 163
_cell_measurement_theta_max 11.85
_cell_measurement_theta_min 4.96
_cell_volume 2586.0(7)
_computing_cell_refinement 'Siemens XSCANS'
_computing_data_collection 'Siemens XSCANS'
_computing_data_reduction CARESS
_computing_molecular_graphics 'Siemens SHELXTL'
_computing_publication_material 'Siemens SHELXTL'
_computing_structure_refinement 'Siemens SHELXTL'
_computing_structure_solution 'Siemens SHELXTL'
_diffrn_ambient_temperature 163
_diffrn_measurement_device 'Siemens P4'
_diffrn_measurement_method '2\q/\w scans'
_diffrn_radiation_monochromator graphite
_diffrn_radiation_source 'sealed tube'
_diffrn_radiation_type MoK\a
_diffrn_radiation_wavelength 0.71073
_diffrn_reflns_av_R_equivalents 0.0178
_diffrn_reflns_av_sigmaI/netI 0.0362
_diffrn_reflns_limit_h_max 17
_diffrn_reflns_limit_h_min 0
_diffrn_reflns_limit_k_max 15
_diffrn_reflns_limit_k_min -15
_diffrn_reflns_limit_l_max 20
_diffrn_reflns_limit_l_min -20
_diffrn_reflns_number 11704
_diffrn_reflns_theta_max 27.50
_diffrn_reflns_theta_min 2.00
_diffrn_standards_decay_% '< 1.0'
_diffrn_standards_interval_count 98
_diffrn_standards_number 2
_exptl_absorpt_coefficient_mu 7.200
_exptl_absorpt_correction_T_max 0.9696
_exptl_absorpt_correction_T_min 0.1352
_exptl_absorpt_correction_type empirical
_exptl_crystal_colour Green
_exptl_crystal_density_diffrn 1.851
_exptl_crystal_density_meas ?
_exptl_crystal_density_method none
_exptl_crystal_description Plate
_exptl_crystal_F_000 1384
_exptl_crystal_size_max 0.46
_exptl_crystal_size_mid 0.43
_exptl_crystal_size_min 0.10
_refine_diff_density_max 2.966
_refine_diff_density_min -4.280
_refine_diff_density_rms 0.371
_refine_ls_extinction_coef 0.0006(2)
_refine_ls_extinction_expression Fc^*^=kFc[1+0.001xFc^2^\l^3^/sin(2\q)]^-1/4^
_refine_ls_extinction_method SHELXTL
_refine_ls_goodness_of_fit_all 1.032
_refine_ls_goodness_of_fit_obs 1.061
_refine_ls_hydrogen_treatment constr
_refine_ls_matrix_type full
_refine_ls_number_parameters 542
_refine_ls_number_reflns 11224
_refine_ls_number_restraints 0
_refine_ls_restrained_S_all 1.032
_refine_ls_restrained_S_obs 1.061
_refine_ls_R_factor_all 0.0798
_refine_ls_R_factor_obs 0.0604
_refine_ls_shift/esd_max 0.001
_refine_ls_shift/esd_mean 0.000
_refine_ls_structure_factor_coef Fsqd
_refine_ls_weighting_details 'w=1/[\s^2^(Fo^2^)+(0.1342P)^2^+2.1362P] where P=(Fo^2^+2Fc^2^)/3'
_refine_ls_weighting_scheme calc
_refine_ls_wR_factor_all 0.1777
_refine_ls_wR_factor_obs 0.1607
_reflns_number_observed 8750
_reflns_number_total 11224
_reflns_observed_criterion >2sigma(I)
_cod_data_source_file om980762r.cif
_cod_data_source_block maj5
_cod_depositor_comments
;
The following automatic conversions were performed:

'_symmetry_cell_setting' value 'Triclinic' changed to 'triclinic'
according to /home/saulius/struct/CIF-dictionaries/cif_core.dic
dictionary named 'cif_core.dic' version 2.4.2 from 2011-04-26.

Automatic conversion script
Id: cif_fix_values 1715 2011-07-08 13:25:40Z adriana 

The following automatic conversions were performed:

'_exptl_crystal_density_meas' value 'none' was changed to '?' - the
value is perceived as not measured.

Automatic conversion script
Id: cif_fix_values 3008 2015-01-20 13:52:24Z robertas 

The following automatic conversions were performed:

'_refine_ls_weighting_scheme' value 'calc
w=1/[\s^2^(Fo^2^)+(0.1342P)^2^+2.1362P] where P=(Fo^2^+2Fc^2^)/3' was
changed to 'calc'. New tag '_refine_ls_weighting_details' was
created. The value of the new tag was set to
'w=1/[\s^2^(Fo^2^)+(0.1342P)^2^+2.1362P] where P=(Fo^2^+2Fc^2^)/3'.

Automatic conversion script
Id: cif_fix_values 3143 2015-03-26 13:38:13Z robertas 
;
_cod_original_cell_volume 2585.9(7)
_cod_original_sg_symbol_H-M P-1
_cod_database_code 4077747

loop_
_symmetry_equiv_pos_as_xyz
'x, y, z'
'-x, -y, -z'

loop_
_atom_site_aniso_label
_atom_site_aniso_U_11
_atom_site_aniso_U_22
_atom_site_aniso_U_33
_atom_site_aniso_U_23
_atom_site_aniso_U_13
_atom_site_aniso_U_12
Yb1 0.0140(2) 0.0265(3) 0.0306(2) 0.0168(2) 0.00534(15) -0.0045(2)
Yb2 0.0138(2) 0.0236(2) 0.0286(2) 0.0141(2) 0.00370(14) -0.0054(2)
C1 0.022(5) 0.022(5) 0.023(4) 0.013(4) -0.005(3) -0.011(4)
C2 0.012(4) 0.023(5) 0.028(4) 0.015(4) 0.001(3) -0.009(4)
C3 0.009(4) 0.028(5) 0.030(5) 0.018(4) -0.003(3) -0.008(4)
C4 0.014(4) 0.021(5) 0.027(4) 0.015(4) 0.001(3) -0.004(4)
C5 0.028(5) 0.017(5) 0.023(4) 0.007(4) 0.006(4) -0.009(4)
C6 0.032(6) 0.054(8) 0.031(5) 0.028(5) -0.014(4) -0.011(5)
C7 0.020(5) 0.024(6) 0.050(6) 0.018(5) 0.008(4) 0.003(4)
C8 0.024(5) 0.049(7) 0.028(5) 0.021(5) -0.001(4) 0.000(5)
C9 0.016(5) 0.053(8) 0.048(6) 0.033(6) 0.002(4) 0.006(5)
C10 0.039(7) 0.049(8) 0.028(5) 0.014(5) 0.010(4) -0.001(6)
C11 0.019(5) 0.022(5) 0.030(5) 0.019(4) -0.006(3) -0.006(4)
C12 0.024(5) 0.026(6) 0.029(5) 0.014(4) 0.003(4) 0.001(4)
C13 0.020(5) 0.025(5) 0.034(5) 0.020(4) -0.009(4) -0.010(4)
C14 0.015(5) 0.025(5) 0.038(5) 0.015(4) 0.007(4) 0.001(4)
C15 0.022(5) 0.017(5) 0.029(5) 0.012(4) 0.002(4) -0.009(4)
C16 0.026(5) 0.035(6) 0.034(5) 0.018(5) -0.005(4) -0.001(5)
C17 0.045(7) 0.021(5) 0.029(5) 0.011(4) 0.000(4) 0.002(5)
C18 0.043(7) 0.039(7) 0.040(6) 0.023(5) -0.013(5) -0.002(6)
C19 0.032(6) 0.034(7) 0.057(7) 0.016(5) 0.015(5) 0.009(5)
C20 0.037(6) 0.038(7) 0.031(5) 0.013(5) 0.005(4) -0.005(5)
C21 0.040(7) 0.041(7) 0.028(5) 0.006(5) 0.009(4) -0.010(6)
C22 0.022(5) 0.041(7) 0.033(5) 0.020(5) -0.004(4) -0.012(5)
C23 0.014(5) 0.045(7) 0.048(6) 0.031(5) 0.008(4) -0.001(5)
C24 0.033(6) 0.020(5) 0.043(6) 0.005(4) 0.022(5) 0.001(5)
C25 0.036(6) 0.047(7) 0.017(4) 0.012(4) -0.003(4) -0.015(5)
C26 0.009(5) 0.077(10) 0.042(6) 0.044(6) -0.007(4) -0.016(5)
C27 0.010(5) 0.051(8) 0.078(9) 0.053(7) 0.015(5) 0.011(5)
C28 0.038(7) 0.028(6) 0.060(7) 0.015(5) 0.032(6) 0.004(5)
Yb3 0.0173(2) 0.0242(3) 0.0375(2) 0.0182(2) 0.0084(2) 0.0059(2)
Yb4 0.0157(2) 0.0213(2) 0.0358(2) 0.0132(2) 0.0022(2) 0.0034(2)
C29 0.004(4) 0.031(6) 0.027(4) 0.009(4) 0.003(3) 0.000(4)
C30 0.016(4) 0.019(5) 0.029(5) 0.011(4) 0.006(3) 0.006(4)
C31 0.016(5) 0.016(5) 0.034(5) 0.012(4) 0.006(4) 0.002(4)
C32 0.022(5) 0.021(5) 0.035(5) 0.016(4) 0.011(4) 0.010(4)
C33 0.018(5) 0.038(6) 0.026(5) 0.015(4) 0.002(4) 0.007(4)
C34 0.022(5) 0.030(6) 0.029(5) 0.002(4) 0.000(4) -0.004(4)
C35 0.028(5) 0.029(6) 0.030(5) 0.016(4) 0.003(4) -0.003(4)
C36 0.024(5) 0.028(6) 0.031(5) 0.011(4) -0.002(4) -0.006(4)
C37 0.036(7) 0.037(7) 0.057(7) 0.027(6) 0.017(5) 0.004(5)
C38 0.050(8) 0.044(7) 0.030(5) 0.020(5) -0.001(5) 0.004(6)
C39 0.022(5) 0.033(6) 0.024(4) 0.015(4) 0.004(4) 0.008(4)
C40 0.017(5) 0.032(6) 0.033(5) 0.013(4) 0.001(4) 0.005(4)
C41 0.008(4) 0.024(5) 0.030(5) 0.009(4) -0.003(3) -0.004(4)
C42 0.020(5) 0.031(6) 0.031(5) 0.009(4) 0.004(4) 0.001(4)
C43 0.012(4) 0.011(4) 0.039(5) 0.005(4) 0.003(3) 0.005(3)
C44 0.024(6) 0.062(9) 0.051(7) 0.035(6) 0.010(5) 0.010(6)
C45 0.033(6) 0.042(7) 0.028(5) 0.002(5) -0.001(4) -0.012(5)
C46 0.022(5) 0.029(6) 0.044(6) 0.021(5) 0.006(4) 0.005(4)
C47 0.043(7) 0.044(7) 0.031(5) 0.008(5) 0.009(5) 0.001(6)
C48 0.045(8) 0.023(6) 0.064(8) 0.015(6) 0.006(6) -0.005(5)
C49 0.011(5) 0.021(6) 0.087(9) 0.025(6) -0.012(5) -0.006(4)
C50 0.054(8) 0.032(7) 0.040(6) 0.005(5) -0.030(6) 0.000(6)
C51 0.066(9) 0.032(7) 0.032(5) 0.013(5) 0.012(5) 0.032(6)
C52 0.043(8) 0.055(9) 0.076(9) 0.050(8) 0.038(7) 0.025(7)
C53 0.007(5) 0.022(6) 0.118(13) 0.036(7) -0.001(6) -0.004(4)
C54 0.056(8) 0.031(7) 0.037(6) 0.001(5) -0.023(6) 0.005(6)
C55 0.049(8) 0.046(8) 0.031(5) 0.016(5) 0.013(5) 0.029(6)
C56 0.038(7) 0.046(8) 0.081(9) 0.054(7) 0.036(7) 0.024(6)

loop_
_atom_site_label
_atom_site_type_symbol
_atom_site_fract_x
_atom_site_fract_y
_atom_site_fract_z
_atom_site_U_iso_or_equiv
_atom_site_thermal_displace_type
_atom_site_occupancy
_atom_site_calc_flag
_atom_site_refinement_flags
Yb1 Yb 0.52328(3) 0.59644(4) 0.76222(3) 0.02194(13) Uani 1 d .
Yb2 Yb 0.31120(3) 0.43710(3) 0.80971(3) 0.02088(13) Uani 1 d .
C1 C 0.5515(7) 0.7189(8) 0.6739(6) 0.021(2) Uani 1 d .
C2 C 0.5416(7) 0.7947(8) 0.7688(6) 0.020(2) Uani 1 d .
C3 C 0.6273(6) 0.7837(8) 0.8234(6) 0.021(2) Uani 1 d .
C4 C 0.6885(7) 0.7043(8) 0.7634(6) 0.019(2) Uani 1 d .
C5 C 0.6420(8) 0.6669(8) 0.6706(6) 0.023(2) Uani 1 d .
C6 C 0.4790(8) 0.7077(11) 0.5936(7) 0.036(3) Uani 1 d .
H6A H 0.4222(8) 0.7539(11) 0.6170(7) 0.055 Uiso 1 calc R
H6B H 0.4542(8) 0.6317(11) 0.5600(7) 0.055 Uiso 1 calc R
H6C H 0.5130(8) 0.7302(11) 0.5511(7) 0.055 Uiso 1 calc R
C7 C 0.4573(8) 0.8644(9) 0.8056(8) 0.030(2) Uani 1 d .
H7A H 0.4085(8) 0.8571(9) 0.7538(8) 0.045 Uiso 1 calc R
H7B H 0.4824(8) 0.9404(9) 0.8385(8) 0.045 Uiso 1 calc R
H7C H 0.4245(8) 0.8424(9) 0.8490(8) 0.045 Uiso 1 calc R
C8 C 0.6474(8) 0.8477(10) 0.9272(7) 0.032(2) Uani 1 d .
H8A H 0.5928(8) 0.8971(10) 0.9511(7) 0.049 Uiso 1 calc R
H8B H 0.7113(8) 0.8902(10) 0.9406(7) 0.049 Uiso 1 calc R
H8C H 0.6512(8) 0.7977(10) 0.9574(7) 0.049 Uiso 1 calc R
C9 C 0.7925(8) 0.6784(11) 0.7897(8) 0.035(3) Uani 1 d .
H9A H 0.8181(8) 0.6202(11) 0.7352(8) 0.053 Uiso 1 calc R
H9B H 0.7895(8) 0.6547(11) 0.8401(8) 0.053 Uiso 1 calc R
H9C H 0.8374(8) 0.7435(11) 0.8108(8) 0.053 Uiso 1 calc R
C10 C 0.6864(9) 0.5854(11) 0.5843(7) 0.039(3) Uani 1 d .
H10A H 0.7504(9) 0.5623(11) 0.6026(7) 0.058 Uiso 1 calc R
H10B H 0.6980(9) 0.6194(11) 0.5417(7) 0.058 Uiso 1 calc R
H10C H 0.6396(9) 0.5220(11) 0.5527(7) 0.058 Uiso 1 calc R
C11 C 0.2757(7) 0.2463(8) 0.8129(6) 0.022(2) Uani 1 d .
C12 C 0.2429(8) 0.2344(9) 0.7213(7) 0.025(2) Uani 1 d .
C13 C 0.1569(7) 0.2974(9) 0.7285(7) 0.025(2) Uani 1 d .
C14 C 0.1377(7) 0.3484(9) 0.8224(7) 0.025(2) Uani 1 d .
C15 C 0.2108(7) 0.3199(8) 0.8759(6) 0.022(2) Uani 1 d .
C16 C 0.3666(8) 0.1969(9) 0.8392(7) 0.030(2) Uani 1 d .
H16A H 0.3973(8) 0.1495(9) 0.7825(7) 0.046 Uiso 1 calc R
H16B H 0.3459(8) 0.1542(9) 0.8725(7) 0.046 Uiso 1 calc R
H16C H 0.4155(8) 0.2550(9) 0.8796(7) 0.046 Uiso 1 calc R
C17 C 0.2889(9) 0.1620(9) 0.6335(7) 0.032(2) Uani 1 d .
H17A H 0.3477(9) 0.1289(9) 0.6497(7) 0.047 Uiso 1 calc R
H17B H 0.3097(9) 0.2053(9) 0.6007(7) 0.047 Uiso 1 calc R
H17C H 0.2394(9) 0.1047(9) 0.5931(7) 0.047 Uiso 1 calc R
C18 C 0.0933(9) 0.2999(10) 0.6454(8) 0.039(3) Uani 1 d .
H18A H 0.1245(9) 0.2570(10) 0.5876(8) 0.059 Uiso 1 calc R
H18B H 0.0891(9) 0.3753(10) 0.6530(8) 0.059 Uiso 1 calc R
H18C H 0.0256(9) 0.2690(10) 0.6422(8) 0.059 Uiso 1 calc R
C19 C 0.0474(9) 0.4158(10) 0.8597(9) 0.042(3) Uani 1 d .
H19A H 0.0514(9) 0.4426(10) 0.9279(9) 0.062 Uiso 1 calc R
H19B H -0.0146(9) 0.3706(10) 0.8325(9) 0.062 Uiso 1 calc R
H19C H 0.0473(9) 0.4776(10) 0.8429(9) 0.062 Uiso 1 calc R
C20 C 0.2127(9) 0.3473(10) 0.9796(7) 0.036(3) Uani 1 d .
H20A H 0.2721(9) 0.3173(10) 0.9984(7) 0.054 Uiso 1 calc R
H20B H 0.1518(9) 0.3159(10) 0.9918(7) 0.054 Uiso 1 calc R
H20C H 0.2155(9) 0.4265(10) 1.0154(7) 0.054 Uiso 1 calc R
C21 C 0.4008(9) 0.4261(10) 0.6608(8) 0.039(3) Uani 1 d .
H21 H 0.3933(9) 0.3798(10) 0.5958(8) 0.047 Uiso 1 calc R
C22 C 0.3391(8) 0.5158(10) 0.6851(7) 0.030(2) Uani 1 d .
H22 H 0.2969(8) 0.5141(10) 0.6335(7) 0.037 Uiso 1 calc R
C23 C 0.3259(8) 0.6070(10) 0.7682(8) 0.032(2) Uani 1 d .
H23 H 0.2789(8) 0.6541(10) 0.7588(8) 0.038 Uiso 1 calc R
C24 C 0.3644(9) 0.6462(9) 0.8615(8) 0.034(3) Uani 1 d .
H24 H 0.3366(9) 0.7126(9) 0.9004(8) 0.041 Uiso 1 calc R
C25 C 0.4364(9) 0.6085(10) 0.9115(7) 0.034(3) Uani 1 d .
H25 H 0.4457(9) 0.6562(10) 0.9760(7) 0.041 Uiso 1 calc R
C26 C 0.4963(7) 0.5182(12) 0.8879(8) 0.037(3) Uani 1 d .
H26 H 0.5372(7) 0.5190(12) 0.9399(8) 0.045 Uiso 1 calc R
C27 C 0.5094(8) 0.4267(11) 0.8048(10) 0.037(3) Uani 1 d .
H27 H 0.5549(8) 0.3785(11) 0.8147(10) 0.044 Uiso 1 calc R
C28 C 0.4724(9) 0.3882(10) 0.7107(9) 0.041(3) Uani 1 d .
H28 H 0.5011(9) 0.3225(10) 0.6716(9) 0.049 Uiso 1 calc R
Yb3 Yb 0.82072(3) 1.09981(4) 0.72820(3) 0.02418(14) Uani 1 d .
Yb4 Yb 0.99665(3) 0.87533(4) 0.71878(3) 0.02386(13) Uani 1 d .
C29 C 0.6262(6) 1.1160(9) 0.7113(6) 0.022(2) Uani 1 d .
C30 C 0.6545(7) 1.1664(8) 0.8081(6) 0.021(2) Uani 1 d .
C31 C 0.7140(7) 1.2601(8) 0.8265(7) 0.022(2) Uani 1 d .
C32 C 0.7219(7) 1.2707(8) 0.7424(7) 0.024(2) Uani 1 d .
C33 C 0.6669(7) 1.1822(9) 0.6706(7) 0.027(2) Uani 1 d .
C34 C 0.5603(8) 1.0110(9) 0.6601(7) 0.031(2) Uani 1 d .
H34A H 0.5523(8) 0.9936(9) 0.5932(7) 0.047 Uiso 1 calc R
H34B H 0.4942(8) 1.0212(9) 0.6851(7) 0.047 Uiso 1 calc R
H34C H 0.5925(8) 0.9512(9) 0.6692(7) 0.047 Uiso 1 calc R
C35 C 0.6269(8) 1.1252(9) 0.8796(7) 0.028(2) Uani 1 d .
H35A H 0.5845(8) 1.0582(9) 0.8484(7) 0.042 Uiso 1 calc R
H35B H 0.5900(8) 1.1805(9) 0.9273(7) 0.042 Uiso 1 calc R
H35C H 0.6883(8) 1.1105(9) 0.9091(7) 0.042 Uiso 1 calc R
C36 C 0.7597(8) 1.3429(9) 0.9226(7) 0.028(2) Uani 1 d .
H36A H 0.7980(8) 1.4006(9) 0.9151(7) 0.043 Uiso 1 calc R
H36B H 0.8045(8) 1.3061(9) 0.9507(7) 0.043 Uiso 1 calc R
H36C H 0.7056(8) 1.3748(9) 0.9633(7) 0.043 Uiso 1 calc R
C37 C 0.7680(9) 1.3654(10) 0.7289(9) 0.040(3) Uani 1 d .
H37A H 0.8025(9) 1.4171(10) 0.7880(9) 0.060 Uiso 1 calc R
H37B H 0.7148(9) 1.4019(10) 0.7086(9) 0.060 Uiso 1 calc R
H37C H 0.8164(9) 1.3385(10) 0.6812(9) 0.060 Uiso 1 calc R
C38 C 0.6513(10) 1.1590(11) 0.5674(7) 0.040(3) Uani 1 d .
H38A H 0.6097(10) 1.0917(11) 0.5340(7) 0.061 Uiso 1 calc R
H38B H 0.7167(10) 1.1508(11) 0.5411(7) 0.061 Uiso 1 calc R
H38C H 0.6175(10) 1.2195(11) 0.5610(7) 0.061 Uiso 1 calc R
C39 C 1.1068(7) 0.7621(9) 0.7854(6) 0.025(2) Uani 1 d .
C40 C 1.1689(7) 0.8528(9) 0.7948(7) 0.027(2) Uani 1 d .
C41 C 1.1876(7) 0.8385(8) 0.7012(6) 0.021(2) Uani 1 d .
C42 C 1.1353(8) 0.7393(9) 0.6376(7) 0.028(2) Uani 1 d .
C43 C 1.0859(7) 0.6923(8) 0.6896(7) 0.022(2) Uani 1 d .
C44 C 1.0755(9) 0.7413(12) 0.8673(8) 0.041(3) Uani 1 d .
H44A H 1.0997(9) 0.8026(12) 0.9260(8) 0.062 Uiso 1 calc R
H44B H 1.1047(9) 0.6743(12) 0.8651(8) 0.062 Uiso 1 calc R
H44C H 1.0020(9) 0.7335(12) 0.8637(8) 0.062 Uiso 1 calc R
C45 C 1.2088(9) 0.9431(10) 0.8831(7) 0.039(3) Uani 1 d .
H45A H 1.2493(9) 0.9947(10) 0.8693(7) 0.059 Uiso 1 calc R
H45B H 1.2509(9) 0.9142(10) 0.9200(7) 0.059 Uiso 1 calc R
H45C H 1.1528(9) 0.9804(10) 0.9187(7) 0.059 Uiso 1 calc R
C46 C 1.2445(8) 0.9146(9) 0.6750(8) 0.029(2) Uani 1 d .
H46A H 1.2729(8) 0.9761(9) 0.7317(8) 0.044 Uiso 1 calc R
H46B H 1.1992(8) 0.9414(9) 0.6386(8) 0.044 Uiso 1 calc R
H46C H 1.2990(8) 0.8767(9) 0.6374(8) 0.044 Uiso 1 calc R
C47 C 1.1360(10) 0.6911(11) 0.5324(7) 0.042(3) Uani 1 d .
H47A H 1.1756(10) 0.7397(11) 0.5144(7) 0.063 Uiso 1 calc R
H47B H 1.0668(10) 0.6825(11) 0.5041(7) 0.063 Uiso 1 calc R
H47C H 1.1660(10) 0.6199(11) 0.5104(7) 0.063 Uiso 1 calc R
C48 C 1.0297(10) 0.5838(10) 0.6489(9) 0.045(3) Uani 1 d .
H48A H 1.0265(10) 0.5536(10) 0.5806(9) 0.068 Uiso 1 calc R
H48B H 0.9613(10) 0.5927(10) 0.6692(9) 0.068 Uiso 1 calc R
H48C H 1.0645(10) 0.5342(10) 0.6704(9) 0.068 Uiso 1 calc R
C49 C 0.8015(8) 0.8931(9) 0.7003(10) 0.040(3) Uani 1 d .
H49 H 0.7469(8) 0.8420(9) 0.6882(10) 0.048 Uiso 1 calc R
C50 C 0.8361(10) 0.8929(10) 0.6180(8) 0.047(3) Uani 1 d .
H50 H 0.7955(10) 0.8466(10) 0.5635(8) 0.057 Uiso 1 calc R
C51 C 0.9158(11) 0.9446(10) 0.5977(8) 0.043(3) Uani 1 d .
H51 H 0.9203(11) 0.9192(10) 0.5323(8) 0.051 Uiso 1 calc R
C52 C 0.9900(10) 1.0233(12) 0.6484(10) 0.048(4) Uani 1 d .
H52 H 1.0317(10) 1.0417(12) 0.6103(10) 0.058 Uiso 1 calc R
C53 C 1.0173(8) 1.0832(10) 0.7463(12) 0.047(4) Uani 1 d .
H53 H 1.0721(8) 1.1342(10) 0.7587(12) 0.057 Uiso 1 calc R
C54 C 0.9814(11) 1.0842(10) 0.8297(8) 0.047(3) Uani 1 d .
H54 H 1.0210(11) 1.1317(10) 0.8844(8) 0.057 Uiso 1 calc R
C55 C 0.9026(10) 1.0322(11) 0.8493(8) 0.041(3) Uani 1 d .
H55 H 0.8967(10) 1.0571(11) 0.9144(8) 0.050 Uiso 1 calc R
C56 C 0.8294(9) 0.9515(11) 0.7953(10) 0.044(3) Uani 1 d .
H56 H 0.7884(9) 0.9312(11) 0.8328(10) 0.052 Uiso 1 calc R

loop_
_atom_type_symbol
_atom_type_description
_atom_type_scat_dispersion_real
_atom_type_scat_dispersion_imag
_atom_type_scat_source
C C 0.0033 0.0016 'International Tables Vol C Tables 4.2.6.8 and 6.1.1.4'
H H 0.0000 0.0000 'International Tables Vol C Tables 4.2.6.8 and 6.1.1.4'
Yb Yb -0.3850 5.5486 'International Tables Vol C Tables 4.2.6.8 and 6.1.1.4'

loop_
_geom_angle_atom_site_label_1
_geom_angle_atom_site_label_2
_geom_angle_atom_site_label_3
_geom_angle
_geom_angle_publ_flag
Cnt1 Yb1 Cnt2 161.2 yes
Cnt1 Yb2 Cnt3 159.2 yes
Cnt4 Yb3 Cnt5 159.5 yes
Cnt4 Yb4 Cnt6 163.8 yes
C1 Yb1 C4 52.0(3) no
C1 Yb1 C5 30.9(3) no
C4 Yb1 C5 31.5(3) no
C1 Yb1 C3 51.9(3) no
C4 Yb1 C3 31.2(3) no
C5 Yb1 C3 51.5(3) no
C1 Yb1 C23 98.9(3) no
C4 Yb1 C23 144.1(3) no
C5 Yb1 C23 128.7(3) no
C3 Yb1 C23 116.4(3) no
C1 Yb1 C25 138.1(4) no
C4 Yb1 C25 125.8(3) no
C5 Yb1 C25 154.7(3) no
C3 Yb1 C25 103.2(3) no
C23 Yb1 C25 59.1(3) no
C1 Yb1 C21 111.2(3) no
C4 Yb1 C21 144.6(3) no
C5 Yb1 C21 116.7(3) no
C3 Yb1 C21 162.8(3) no
C23 Yb1 C21 58.6(4) no
C25 Yb1 C21 88.2(3) no
C1 Yb1 C24 113.5(3) no
C4 Yb1 C24 134.1(3) no
C5 Yb1 C24 142.9(3) no
C3 Yb1 C24 103.2(3) no
C23 Yb1 C24 30.6(4) no
C25 Yb1 C24 31.4(4) no
C21 Yb1 C24 79.8(3) no
C1 Yb1 C2 31.7(3) no
C4 Yb1 C2 52.0(3) no
C5 Yb1 C2 51.6(3) no
C3 Yb1 C2 31.4(3) no
C23 Yb1 C2 92.0(3) no
C25 Yb1 C2 108.7(3) no
C21 Yb1 C2 132.6(3) no
C24 Yb1 C2 92.2(3) no
C1 Yb1 C28 134.9(4) no
C4 Yb1 C28 134.7(3) no
C5 Yb1 C28 123.7(3) no
C3 Yb1 C28 162.7(4) no
C23 Yb1 C28 80.0(4) no
C25 Yb1 C28 79.7(4) no
C21 Yb1 C28 31.4(4) no
C24 Yb1 C28 88.2(3) no
C2 Yb1 C28 163.4(4) no
C1 Yb1 C26 166.1(4) no
C4 Yb1 C26 122.8(3) no
C5 Yb1 C26 151.0(3) no
C3 Yb1 C26 116.1(3) no
C23 Yb1 C26 79.9(3) no
C25 Yb1 C26 30.6(4) no
C21 Yb1 C26 80.2(4) no
C24 Yb1 C26 59.2(4) no
C2 Yb1 C26 134.5(4) no
C28 Yb1 C26 58.7(4) no
C1 Yb1 C27 163.1(4) no
C4 Yb1 C27 126.8(3) no
C5 Yb1 C27 137.5(3) no
C3 Yb1 C27 138.1(3) no
C23 Yb1 C27 87.4(3) no
C25 Yb1 C27 58.3(4) no
C21 Yb1 C27 58.9(4) no
C24 Yb1 C27 79.6(3) no
C2 Yb1 C27 164.7(4) no
C28 Yb1 C27 30.6(4) no
C26 Yb1 C27 30.6(4) no
C1 Yb1 C22 98.0(3) no
C4 Yb1 C22 149.2(3) no
C5 Yb1 C22 118.9(3) no
C3 Yb1 C22 138.1(3) no
C23 Yb1 C22 30.6(4) no
C25 Yb1 C22 79.9(3) no
C21 Yb1 C22 30.7(4) no
C24 Yb1 C22 58.5(3) no
C2 Yb1 C22 107.4(3) no
C28 Yb1 C22 59.1(4) no
C26 Yb1 C22 88.0(3) no
C27 Yb1 C22 79.5(3) no
C12 Yb2 C15 51.9(3) no
C12 Yb2 C13 31.4(3) no
C15 Yb2 C13 51.3(3) no
C12 Yb2 C11 31.4(3) no
C15 Yb2 C11 31.4(3) no
C13 Yb2 C11 51.6(3) no
C12 Yb2 C22 108.6(3) no
C15 Yb2 C22 153.0(3) no
C13 Yb2 C22 102.0(3) no
C11 Yb2 C22 138.4(3) no
C12 Yb2 C14 51.3(3) no
C15 Yb2 C14 30.9(3) no
C13 Yb2 C14 30.6(3) no
C11 Yb2 C14 51.3(3) no
C22 Yb2 C14 123.7(3) no
C12 Yb2 C27 104.4(4) no
C15 Yb2 C27 120.3(3) no
C13 Yb2 C27 134.7(4) no
C11 Yb2 C27 97.3(3) no
C22 Yb2 C27 80.0(3) no
C14 Yb2 C27 148.5(3) no
C12 Yb2 C23 135.7(3) no
C15 Yb2 C23 150.5(3) no
C13 Yb2 C23 117.3(3) no
C11 Yb2 C23 167.1(3) no
C22 Yb2 C23 30.7(3) no
C14 Yb2 C23 123.7(3) no
C27 Yb2 C23 87.4(3) no
C12 Yb2 C21 91.4(3) no
C15 Yb2 C21 143.1(3) no
C13 Yb2 C21 100.7(3) no
C11 Yb2 C21 114.2(3) no
C22 Yb2 C21 30.7(4) no
C14 Yb2 C21 130.7(3) no
C27 Yb2 C21 58.8(4) no
C23 Yb2 C21 58.3(4) no
C12 Yb2 C24 166.1(3) no
C15 Yb2 C24 137.7(3) no
C13 Yb2 C24 140.4(4) no
C11 Yb2 C24 162.4(3) no
C22 Yb2 C24 58.5(3) no
C14 Yb2 C24 129.3(3) no
C27 Yb2 C24 79.4(4) no
C23 Yb2 C24 30.4(4) no
C21 Yb2 C24 79.1(3) no
C12 Yb2 C28 89.6(3) no
C15 Yb2 C28 129.5(4) no
C13 Yb2 C28 113.0(4) no
C11 Yb2 C28 98.5(3) no
C22 Yb2 C28 59.1(4) no
C14 Yb2 C28 140.8(4) no
C27 Yb2 C28 30.5(4) no
C23 Yb2 C28 79.4(4) no
C21 Yb2 C28 31.1(4) no
C24 Yb2 C28 87.4(3) no
C12 Yb2 C25 159.8(4) no
C15 Yb2 C25 125.3(3) no
C13 Yb2 C25 167.3(4) no
C11 Yb2 C25 133.8(3) no
C22 Yb2 C25 79.7(3) no
C14 Yb2 C25 139.3(3) no
C27 Yb2 C25 58.0(4) no
C23 Yb2 C25 58.6(3) no
C21 Yb2 C25 87.2(3) no
C24 Yb2 C25 31.1(4) no
C28 Yb2 C25 78.8(4) no
C12 Yb2 C26 129.9(4) no
C15 Yb2 C26 118.8(3) no
C13 Yb2 C26 160.9(4) no
C11 Yb2 C26 110.7(3) no
C22 Yb2 C26 87.9(3) no
C14 Yb2 C26 147.7(3) no
C27 Yb2 C26 30.5(4) no
C23 Yb2 C26 79.3(3) no
C21 Yb2 C26 79.4(3) no
C24 Yb2 C26 58.7(4) no
C28 Yb2 C26 58.2(4) no
C25 Yb2 C26 30.3(4) no
C5 C1 C2 108.6(8) yes
C5 C1 C6 127.6(9) yes
C2 C1 C6 123.7(10) yes
C5 C1 Yb1 75.4(5) no
C2 C1 Yb1 75.5(5) no
C6 C1 Yb1 119.3(7) no
C3 C2 C1 106.6(9) yes
C3 C2 C7 125.7(9) yes
C1 C2 C7 127.6(9) yes
C3 C2 Yb1 73.8(6) no
C1 C2 Yb1 72.8(5) no
C7 C2 Yb1 115.3(6) no
C4 C3 C2 108.7(8) yes
C4 C3 C8 126.6(8) yes
C2 C3 C8 124.7(9) yes
C4 C3 Yb1 73.7(5) no
C2 C3 Yb1 74.8(5) no
C8 C3 Yb1 118.0(6) no
C3 C4 C5 107.5(8) yes
C3 C4 C9 126.0(9) yes
C5 C4 C9 125.7(9) yes
C3 C4 Yb1 75.1(5) no
C5 C4 Yb1 74.8(5) no
C9 C4 Yb1 124.1(7) no
C1 C5 C4 108.6(8) yes
C1 C5 C10 127.0(9) yes
C4 C5 C10 124.4(10) yes
C1 C5 Yb1 73.7(5) no
C4 C5 Yb1 73.7(5) no
C10 C5 Yb1 119.4(7) no
C15 C11 C12 107.3(8) yes
C15 C11 C16 126.4(8) yes
C12 C11 C16 126.2(9) yes
C15 C11 Yb2 73.9(5) no
C12 C11 Yb2 73.4(6) no
C16 C11 Yb2 115.1(6) no
C13 C12 C11 107.7(9) yes
C13 C12 C17 127.3(9) yes
C11 C12 C17 124.9(9) yes
C13 C12 Yb2 75.0(6) no
C11 C12 Yb2 75.2(6) no
C17 C12 Yb2 118.6(7) no
C14 C13 C12 108.3(8) yes
C14 C13 C18 126.9(10) yes
C12 C13 C18 124.6(10) yes
C14 C13 Yb2 75.3(6) no
C12 C13 Yb2 73.7(6) no
C18 C13 Yb2 120.8(7) no
C13 C14 C15 109.0(9) yes
C13 C14 C19 125.4(10) yes
C15 C14 C19 125.5(9) yes
C13 C14 Yb2 74.1(5) no
C15 C14 Yb2 73.8(5) no
C19 C14 Yb2 122.2(7) no
C14 C15 C11 107.7(8) yes
C14 C15 C20 126.9(9) yes
C11 C15 C20 124.9(9) yes
C14 C15 Yb2 75.2(5) no
C11 C15 Yb2 74.6(5) no
C20 C15 Yb2 122.9(7) no
C22 C21 C28 135.1(10) yes
C22 C21 Yb1 75.5(6) no
C28 C21 Yb1 74.6(7) no
C22 C21 Yb2 74.0(6) no
C28 C21 Yb2 74.8(6) no
Yb1 C21 Yb2 92.5(3) no
C21 C22 C23 134.3(10) yes
C21 C22 Yb2 75.3(6) no
C23 C22 Yb2 74.9(6) no
C21 C22 Yb1 73.8(6) no
C23 C22 Yb1 73.8(6) no
Yb2 C22 Yb1 92.4(3) no
C24 C23 C22 136.3(11) yes
C24 C23 Yb1 74.9(6) no
C22 C23 Yb1 75.6(6) no
C24 C23 Yb2 75.4(7) no
C22 C23 Yb2 74.5(7) no
Yb1 C23 Yb2 92.8(4) no
C23 C24 C25 134.2(10) yes
C23 C24 Yb1 74.5(6) no
C25 C24 Yb1 74.1(6) no
C23 C24 Yb2 74.2(7) no
C25 C24 Yb2 74.7(6) no
Yb1 C24 Yb2 92.3(3) no
C26 C25 C24 135.3(9) yes
C26 C25 Yb1 75.1(6) no
C24 C25 Yb1 74.4(6) no
C26 C25 Yb2 75.1(6) no
C24 C25 Yb2 74.1(6) no
Yb1 C25 Yb2 92.2(3) no
C25 C26 C27 134.3(9) yes
C25 C26 Yb1 74.2(6) no
C27 C26 Yb1 74.9(6) no
C25 C26 Yb2 74.6(6) no
C27 C26 Yb2 73.6(6) no
Yb1 C26 Yb2 91.8(3) no
C26 C27 C28 136.3(11) yes
C26 C27 Yb2 75.9(6) no
C28 C27 Yb2 75.5(7) no
C26 C27 Yb1 74.6(7) no
C28 C27 Yb1 74.3(7) no
Yb2 C27 Yb1 92.4(3) no
C27 C28 C21 134.1(11) yes
C27 C28 Yb1 75.1(7) no
C21 C28 Yb1 74.1(7) no
C27 C28 Yb2 74.0(6) no
C21 C28 Yb2 74.1(6) no
Yb1 C28 Yb2 92.1(4) no
C31 Yb3 C30 31.2(3) no
C31 Yb3 C29 51.8(3) no
C30 Yb3 C29 31.3(3) no
C31 Yb3 C32 31.3(3) no
C30 Yb3 C32 51.8(3) no
C29 Yb3 C32 51.9(3) no
C31 Yb3 C50 150.5(4) no
C30 Yb3 C50 119.9(4) no
C29 Yb3 C50 100.5(4) no
C32 Yb3 C50 142.0(3) no
C31 Yb3 C55 104.4(3) no
C30 Yb3 C55 97.6(3) no
C29 Yb3 C55 120.6(4) no
C32 Yb3 C55 134.3(3) no
C50 Yb3 C55 80.1(4) no
C31 Yb3 C33 51.6(3) no
C30 Yb3 C33 51.7(3) no
C29 Yb3 C33 31.5(3) no
C32 Yb3 C33 31.1(3) no
C50 Yb3 C33 111.5(3) no
C55 Yb3 C33 149.3(3) no
C31 Yb3 C56 111.4(3) no
C30 Yb3 C56 89.8(3) no
C29 Yb3 C56 100.3(4) no
C32 Yb3 C56 140.9(3) no
C50 Yb3 C56 58.8(4) no
C55 Yb3 C56 30.8(4) no
C33 Yb3 C56 131.6(4) no
C31 Yb3 C53 128.1(4) no
C30 Yb3 C53 148.4(4) no
C29 Yb3 C53 179.6(4) no
C32 Yb3 C53 128.2(3) no
C50 Yb3 C53 79.6(4) no
C55 Yb3 C53 59.0(4) no
C33 Yb3 C53 148.8(4) no
C56 Yb3 C53 79.4(4) no
C31 Yb3 C49 128.1(4) no
C30 Yb3 C49 98.3(3) no
C29 Yb3 C49 92.4(3) no
C32 Yb3 C49 144.3(3) no
C50 Yb3 C49 31.0(4) no
C55 Yb3 C49 58.7(4) no
C33 Yb3 C49 117.4(3) no
C56 Yb3 C49 30.6(4) no
C53 Yb3 C49 87.5(3) no
C31 Yb3 C54 111.1(3) no
C30 Yb3 C54 119.3(4) no
C29 Yb3 C54 148.3(4) no
C32 Yb3 C54 129.9(4) no
C50 Yb3 C54 87.7(4) no
C55 Yb3 C54 30.3(4) no
C33 Yb3 C54 160.9(4) no
C56 Yb3 C54 58.0(5) no
C53 Yb3 C54 31.3(5) no
C49 Yb3 C54 78.9(4) no
C31 Yb3 C51 168.0(3) no
C30 Yb3 C51 148.6(4) no
C29 Yb3 C51 121.9(4) no
C32 Yb3 C51 137.0(3) no
C50 Yb3 C51 30.5(4) no
C55 Yb3 C51 87.6(3) no
C33 Yb3 C51 117.1(3) no
C56 Yb3 C51 79.0(4) no
C53 Yb3 C51 58.3(5) no
C49 Yb3 C51 58.3(4) no
C54 Yb3 C51 79.3(4) no
C31 Yb3 C52 151.1(4) no
C30 Yb3 C52 177.2(3) no
C29 Yb3 C52 149.0(4) no
C32 Yb3 C52 131.0(3) no
C50 Yb3 C52 58.1(5) no
C55 Yb3 C52 80.3(4) no
C33 Yb3 C52 130.3(4) no
C56 Yb3 C52 87.4(3) no
C53 Yb3 C52 31.3(5) no
C49 Yb3 C52 79.1(4) no
C54 Yb3 C52 59.5(5) no
C51 Yb3 C52 30.0(5) no
C40 Yb4 C39 31.6(3) no
C40 Yb4 C41 32.3(3) no
C39 Yb4 C41 52.4(3) no
C40 Yb4 C56 130.1(4) no
C39 Yb4 C56 118.7(3) no
C41 Yb4 C56 160.5(4) no
C40 Yb4 C49 157.8(4) no
C39 Yb4 C49 132.6(4) no
C41 Yb4 C49 168.7(4) no
C56 Yb4 C49 30.8(4) no
C40 Yb4 C42 52.6(3) no
C39 Yb4 C42 51.7(3) no
C41 Yb4 C42 31.7(3) no
C56 Yb4 C42 161.1(4) no
C49 Yb4 C42 139.5(4) no
C40 Yb4 C51 142.3(4) no
C39 Yb4 C51 159.5(3) no
C41 Yb4 C51 113.0(4) no
C56 Yb4 C51 79.6(4) no
C49 Yb4 C51 58.9(4) no
C42 Yb4 C51 108.0(3) no
C40 Yb4 C43 52.5(3) no
C39 Yb4 C43 31.2(3) no
C41 Yb4 C43 52.4(3) no
C56 Yb4 C43 131.3(3) no
C49 Yb4 C43 124.9(3) no
C42 Yb4 C43 31.3(3) no
C51 Yb4 C43 129.9(3) no
C40 Yb4 C54 96.5(4) no
C39 Yb4 C54 117.0(3) no
C41 Yb4 C54 107.9(4) no
C56 Yb4 C54 58.1(5) no
C49 Yb4 C54 79.4(4) no
C42 Yb4 C54 139.3(4) no
C51 Yb4 C54 79.7(4) no
C43 Yb4 C54 147.4(3) no
C40 Yb4 C50 171.1(4) no
C39 Yb4 C50 150.8(4) no
C41 Yb4 C50 138.8(4) no
C56 Yb4 C50 58.6(4) no
C49 Yb4 C50 31.0(4) no
C42 Yb4 C50 120.1(4) no
C51 Yb4 C50 30.5(4) no
C43 Yb4 C50 125.1(3) no
C54 Yb4 C50 87.2(4) no
C40 Yb4 C55 108.1(4) no
C39 Yb4 C55 113.1(3) no
C41 Yb4 C55 131.6(4) no
C56 Yb4 C55 30.6(4) no
C49 Yb4 C55 58.5(4) no
C42 Yb4 C55 160.7(4) no
C51 Yb4 C55 87.3(3) no
C43 Yb4 C55 140.7(3) no
C54 Yb4 C55 30.1(4) no
C50 Yb4 C55 79.0(4) no
C40 Yb4 C52 117.3(4) no
C39 Yb4 C52 147.8(4) no
C41 Yb4 C52 96.5(4) no
C56 Yb4 C52 87.7(3) no
C49 Yb4 C52 79.6(4) no
C42 Yb4 C52 107.7(4) no
C51 Yb4 C52 30.1(4) no
C43 Yb4 C52 138.5(3) no
C54 Yb4 C52 59.5(4) no
C50 Yb4 C52 57.8(5) no
C55 Yb4 C52 79.6(4) no
C40 Yb4 C53 100.4(4) no
C39 Yb4 C53 130.6(4) no
C41 Yb4 C53 94.7(3) no
C56 Yb4 C53 79.1(4) no
C49 Yb4 C53 87.4(3) no
C42 Yb4 C53 119.8(4) no
C51 Yb4 C53 58.2(4) no
C43 Yb4 C53 147.1(3) no
C54 Yb4 C53 31.1(4) no
C50 Yb4 C53 78.6(4) no
C55 Yb4 C53 58.2(4) no
C52 Yb4 C53 31.1(5) no
C30 C29 C33 107.6(9) yes
C30 C29 C34 125.9(9) yes
C33 C29 C34 126.4(9) yes
C30 C29 Yb3 74.3(5) no
C33 C29 Yb3 75.2(5) no
C34 C29 Yb3 118.2(7) no
C31 C30 C29 108.0(9) yes
C31 C30 C35 125.9(9) yes
C29 C30 C35 126.1(9) yes
C31 C30 Yb3 73.7(5) no
C29 C30 Yb3 74.4(5) no
C35 C30 Yb3 117.0(6) no
C30 C31 C32 108.8(9) yes
C30 C31 C36 126.7(9) yes
C32 C31 C36 124.4(9) yes
C30 C31 Yb3 75.1(5) no
C32 C31 Yb3 75.2(5) no
C36 C31 Yb3 118.6(6) no
C33 C32 C31 107.8(9) yes
C33 C32 C37 123.6(9) yes
C31 C32 C37 128.1(10) yes
C33 C32 Yb3 75.2(6) no
C31 C32 Yb3 73.4(5) no
C37 C32 Yb3 123.3(7) no
C32 C33 C29 107.7(8) yes
C32 C33 C38 127.5(10) yes
C29 C33 C38 124.8(10) yes
C32 C33 Yb3 73.7(6) no
C29 C33 Yb3 73.3(5) no
C38 C33 Yb3 119.1(7) no
C43 C39 C40 109.6(9) yes
C43 C39 C44 126.3(10) yes
C40 C39 C44 124.0(9) yes
C43 C39 Yb4 75.5(5) no
C40 C39 Yb4 73.7(6) no
C44 C39 Yb4 120.9(7) no
C39 C40 C41 107.0(9) yes
C39 C40 C45 126.6(10) yes
C41 C40 C45 126.4(10) yes
C39 C40 Yb4 74.7(6) no
C41 C40 Yb4 74.3(5) no
C45 C40 Yb4 117.8(8) no
C42 C41 C40 107.0(9) yes
C42 C41 C46 125.9(9) yes
C40 C41 C46 127.0(9) yes
C42 C41 Yb4 74.7(5) no
C40 C41 Yb4 73.4(5) no
C46 C41 Yb4 114.8(7) no
C43 C42 C41 108.9(8) yes
C43 C42 C47 125.9(10) yes
C41 C42 C47 125.2(10) yes
C43 C42 Yb4 74.9(5) no
C41 C42 Yb4 73.6(6) no
C47 C42 Yb4 119.4(8) no
C39 C43 C42 107.5(9) yes
C39 C43 C48 127.1(10) yes
C42 C43 C48 125.2(10) yes
C39 C43 Yb4 73.3(6) no
C42 C43 Yb4 73.8(6) no
C48 C43 Yb4 122.5(7) no
C56 C49 C50 134.4(11) yes
C56 C49 Yb4 74.6(6) no
C50 C49 Yb4 75.7(7) no
C56 C49 Yb3 74.2(7) no
C50 C49 Yb3 73.6(7) no
Yb4 C49 Yb3 93.0(3) no
C51 C50 C49 135.0(10) yes
C51 C50 Yb3 76.1(7) no
C49 C50 Yb3 75.4(7) no
C51 C50 Yb4 74.1(7) no
C49 C50 Yb4 73.4(6) no
Yb3 C50 Yb4 92.8(3) no
C52 C51 C50 136.3(11) yes
C52 C51 Yb4 76.2(7) no
C50 C51 Yb4 75.4(7) no
C52 C51 Yb3 75.3(7) no
C50 C51 Yb3 73.4(7) no
Yb4 C51 Yb3 92.5(3) no
C51 C52 C53 133.5(11) yes
C51 C52 Yb3 74.7(7) no
C53 C52 Yb3 73.3(6) no
C51 C52 Yb4 73.6(7) no
C53 C52 Yb4 74.5(7) no
Yb3 C52 Yb4 91.6(3) no
C52 C53 C54 134.9(11) yes
C52 C53 Yb3 75.4(7) no
C54 C53 Yb3 74.8(7) no
C52 C53 Yb4 74.4(7) no
C54 C53 Yb4 73.7(7) no
Yb3 C53 Yb4 92.2(3) no
C55 C54 C53 134.9(11) yes
C55 C54 Yb4 75.5(7) no
C53 C54 Yb4 75.2(7) no
C55 C54 Yb3 73.8(7) no
C53 C54 Yb3 73.9(6) no
Yb4 C54 Yb3 92.3(3) no
C54 C55 C56 134.7(11) yes
C54 C55 Yb3 75.9(7) no
C56 C55 Yb3 75.0(7) no
C54 C55 Yb4 74.4(7) no
C56 C55 Yb4 73.1(7) no
Yb3 C55 Yb4 92.6(3) no
C49 C56 C55 136.0(11) yes
C49 C56 Yb4 74.6(7) no
C55 C56 Yb4 76.3(7) no
C49 C56 Yb3 75.3(7) no
C55 C56 Yb3 74.2(7) no
Yb4 C56 Yb3 93.3(3) no

loop_
_geom_bond_atom_site_label_1
_geom_bond_atom_site_label_2
_geom_bond_distance
_geom_bond_publ_flag
Yb1 C1 2.615(9) yes
Yb1 C4 2.621(9) yes
Yb1 C5 2.636(9) yes
Yb1 C3 2.638(9) yes
Yb1 C23 2.644(10) yes
Yb1 C25 2.646(10) yes
Yb1 C21 2.645(12) yes
Yb1 C24 2.650(10) yes
Yb1 C2 2.651(10) yes
Yb1 C28 2.652(12) yes
Yb1 C26 2.657(10) yes
Yb1 C27 2.661(11) yes
Yb1 C22 2.667(10) yes
Yb2 C12 2.620(11) yes
Yb2 C15 2.633(9) yes
Yb2 C13 2.637(9) yes
Yb2 C11 2.643(10) yes
Yb2 C22 2.648(10) yes
Yb2 C14 2.651(10) yes
Yb2 C27 2.654(10) yes
Yb2 C23 2.652(11) yes
Yb2 C21 2.664(11) yes
Yb2 C24 2.668(11) yes
Yb2 C28 2.673(11) yes
Yb2 C25 2.676(11) yes
Yb2 C26 2.683(10) yes
Yb1 Cnt1 1.909 yes
Yb1 Cnt2 2.338 yes
Yb2 Cnt1 1.926 yes
Yb2 Cnt3 2.346 yes
C1 C5 1.399(14) yes
C1 C2 1.437(13) yes
C1 C6 1.496(12) yes
C2 C3 1.432(12) yes
C2 C7 1.469(14) yes
C3 C4 1.414(14) yes
C3 C8 1.502(13) yes
C4 C5 1.428(13) yes
C4 C9 1.508(13) yes
C5 C10 1.517(14) yes
C11 C15 1.430(14) yes
C11 C12 1.425(12) yes
C11 C16 1.509(13) yes
C12 C13 1.421(14) yes
C12 C17 1.503(14) yes
C13 C14 1.394(14) yes
C13 C18 1.528(13) yes
C14 C15 1.410(14) yes
C14 C19 1.519(15) yes
C15 C20 1.521(13) yes
C21 C22 1.41(2) yes
C21 C28 1.43(2) yes
C22 C23 1.40(2) yes
C23 C24 1.40(2) yes
C24 C25 1.43(2) yes
C25 C26 1.40(2) yes
C26 C27 1.40(2) yes
C27 C28 1.40(2) yes
Yb3 C31 2.592(9) yes
Yb3 C30 2.610(9) yes
Yb3 C29 2.611(9) yes
Yb3 C32 2.616(10) yes
Yb3 C50 2.629(12) yes
Yb3 C55 2.628(12) yes
Yb3 C33 2.635(10) yes
Yb3 C56 2.638(11) yes
Yb3 C53 2.641(11) yes
Yb3 C49 2.652(12) yes
Yb3 C54 2.653(12) yes
Yb3 C51 2.662(11) yes
Yb3 C52 2.670(12) yes
Yb4 C40 2.601(10) yes
Yb4 C39 2.613(10) yes
Yb4 C41 2.613(9) yes
Yb4 C56 2.626(11) yes
Yb4 C49 2.625(10) yes
Yb4 C42 2.627(10) yes
Yb4 C51 2.637(11) yes
Yb4 C43 2.641(9) yes
Yb4 C54 2.652(12) yes
Yb4 C50 2.654(11) yes
Yb4 C55 2.666(11) yes
Yb4 C52 2.670(12) yes
Yb4 C53 2.671(12) yes
Yb3 Cnt4 1.911 yes
Yb3 Cnt5 2.321 yes
Yb4 Cnt4 1.916 yes
Yb4 Cnt6 2.321 yes
C29 C30 1.410(13) yes
C29 C33 1.426(15) yes
C29 C34 1.534(14) yes
C30 C31 1.399(14) yes
C30 C35 1.518(13) yes
C31 C32 1.406(13) yes
C31 C36 1.538(13) yes
C32 C33 1.409(15) yes
C32 C37 1.515(15) yes
C33 C38 1.524(13) yes
C39 C43 1.414(13) yes
C39 C40 1.42(2) yes
C39 C44 1.520(14) yes
C40 C41 1.451(14) yes
C40 C45 1.476(14) yes
C41 C42 1.431(14) yes
C41 C46 1.479(14) yes
C42 C43 1.421(14) yes
C42 C47 1.512(14) yes
C43 C48 1.499(15) yes
C49 C56 1.39(2) yes
C49 C50 1.41(2) yes
C50 C51 1.39(2) yes
C51 C52 1.38(2) yes
C52 C53 1.43(2) yes
C53 C54 1.43(2) yes
C54 C55 1.38(2) yes
C55 C56 1.40(2) yes
